data_7235483
loop_
_publ_author_name
'Aggarwal, Komal'
'Vij, Kanika'
'Khurana, Jitender M.'

_publ_section_title
;
 An efficient catalyst free synthesis of nitrogen containing spiro
 heterocycles via [5 + 1] double Michael addition reaction
;
_journal_issue 26
_journal_name_full 'RSC Advances'
_journal_page_first 13313
_journal_paper_doi 10.1039/c4ra00521j
_journal_volume 4
_journal_year 2014
_chemical_formula_moiety 'C25 H26 N2 O4'
_chemical_formula_sum 'C25 H26 N2 O4'
_chemical_formula_weight 418.48
_chemical_name_common Diazaspiro
_chemical_name_systematic
;
diazaspiro
;
_space_group_IT_number 2
_space_group_name_Hall '-P 1'
_space_group_name_H-M_alt 'P -1'
_symmetry_cell_setting triclinic
_symmetry_space_group_name_H-M 'P -1'
_atom_sites_solution_hydrogens geom
_atom_sites_solution_primary direct
_atom_sites_solution_secondary difmap
_audit_creation_method SHELXL-97
_cell_angle_alpha 106.597(9)
_cell_angle_beta 100.356(9)
_cell_angle_gamma 108.204(10)
_cell_formula_units_Z 4
_cell_length_a 11.9005(14)
_cell_length_b 14.5727(17)
_cell_length_c 14.6539(15)
_cell_measurement_reflns_used 2656
_cell_measurement_temperature 293(2)
_cell_measurement_theta_max 29.0765
_cell_measurement_theta_min 2.9591
_cell_volume 2210.2(5)
_computing_cell_refinement
;
CrysAlisPro, Agilent Technologies,
Version 1.171.34.49 (release 20-01-2011 CrysAlis171 .NET)
(compiled Jan 20 2011,15:58:25)
;
_computing_data_collection
;
CrysAlisPro, Agilent Technologies,
Version 1.171.34.49 (release 20-01-2011 CrysAlis171 .NET)
(compiled Jan 20 2011,15:58:25)
;
_computing_data_reduction
;
CrysAlisPro, Agilent Technologies,
Version 1.171.34.49 (release 20-01-2011 CrysAlis171 .NET)
(compiled Jan 20 2011,15:58:25)
;
_computing_molecular_graphics 'ORTEP-32 (Faruggia, 1997)'
_computing_publication_material 'SHELXL-97 (Sheldrick, 1997)'
_computing_structure_refinement 'SHELXL-97 (Sheldrick, 1997)'
_computing_structure_solution 'SHELXS-97 (Sheldrick, 1990)'
_diffrn_ambient_temperature 293(2)
_diffrn_measured_fraction_theta_full 0.982
_diffrn_measured_fraction_theta_max 0.982
_diffrn_measurement_device_type 'Xcalibur, Sapphire3'
_diffrn_radiation_monochromator graphite
_diffrn_radiation_source 'fine-focus sealed tube'
_diffrn_radiation_type MoK\a
_diffrn_radiation_wavelength 0.71073
_diffrn_reflns_av_R_equivalents 0.0308
_diffrn_reflns_av_sigmaI/netI 0.0556
_diffrn_reflns_limit_h_max 14
_diffrn_reflns_limit_h_min -14
_diffrn_reflns_limit_k_max 17
_diffrn_reflns_limit_k_min -17
_diffrn_reflns_limit_l_max 17
_diffrn_reflns_limit_l_min -17
_diffrn_reflns_number 16532
_diffrn_reflns_theta_full 25.00
_diffrn_reflns_theta_max 25.00
_diffrn_reflns_theta_min 2.97
_exptl_absorpt_coefficient_mu 0.086
_exptl_absorpt_correction_T_max 1.00000
_exptl_absorpt_correction_T_min 0.87997
_exptl_absorpt_correction_type multi-scan
_exptl_absorpt_process_details
;
CrysAlisPro, Agilent Technologies,
Version 1.171.34.49 (release 20-01-2011 CrysAlis171 .NET)
(compiled Jan 20 2011,15:58:25)
Empirical absorption correction using spherical harmonics,
 implemented in SCALE3 ABSPACK scaling algorithm.
;
_exptl_crystal_colour colorless
_exptl_crystal_density_diffrn 1.258
_exptl_crystal_density_method 'not measured'
_exptl_crystal_description cuboidal
_exptl_crystal_F_000 888
_exptl_crystal_size_max 0.6
_exptl_crystal_size_mid 0.4
_exptl_crystal_size_min 0.2
_refine_diff_density_max 0.185
_refine_diff_density_min -0.154
_refine_diff_density_rms 0.032
_refine_ls_extinction_coef 0.0040(12)
_refine_ls_extinction_expression Fc^*^=kFc[1+0.001xFc^2^\l^3^/sin(2\q)]^-1/4^
_refine_ls_extinction_method SHELXL
_refine_ls_goodness_of_fit_ref 0.997
_refine_ls_hydrogen_treatment constr
_refine_ls_matrix_type full
_refine_ls_number_parameters 561
_refine_ls_number_reflns 7654
_refine_ls_number_restraints 0
_refine_ls_restrained_S_all 0.997
_refine_ls_R_factor_all 0.0952
_refine_ls_R_factor_gt 0.0557
_refine_ls_shift/su_max 0.001
_refine_ls_shift/su_mean 0.000
_refine_ls_structure_factor_coef Fsqd
_refine_ls_weighting_details 'calc w=1/[\s^2^(Fo^2^)+(0.0638P)^2^+0.0000P] where P=(Fo^2^+2Fc^2^)/3'
_refine_ls_weighting_scheme calc
_refine_ls_wR_factor_gt 0.1253
_refine_ls_wR_factor_ref 0.1454
_reflns_number_gt 4724
_reflns_number_total 7654
_reflns_threshold_expression >2sigma(I)
_cod_data_source_file c4ra00521j2.cif
_cod_data_source_block shelxl
_cod_depositor_comments
;
The following automatic conversions were performed:

data item '_symmetry_cell_setting' value 'Triclinic' was changed to
'triclinic' in accordance with the
/home/saulius/struct/COD-crude-data/automatic-downloads/DataCite-retrospective/RSC/depositions/lib/dictionaries/cif_core.dic
dictionary named 'cif_core.dic' version 2.4.2 last updated on
2011-04-26.

Automatic conversion script
Id: cif_fix_values 6909 2019-04-08 15:41:33Z antanas 
;
_cod_original_cell_volume 2210.2(4)
_cod_database_code 7235483

loop_
_symmetry_equiv_pos_as_xyz
'x, y, z'
'-x, -y, -z'

loop_
_atom_site_label
_atom_site_type_symbol
_atom_site_fract_x
_atom_site_fract_y
_atom_site_fract_z
_atom_site_U_iso_or_equiv
_atom_site_adp_type
_atom_site_occupancy
_atom_site_symmetry_multiplicity
_atom_site_calc_flag
_atom_site_refinement_flags
O2 O 0.92906(16) 0.85953(11) 0.04886(11) 0.0614(5) Uani 1 1 d .
N1 N 1.10366(17) 0.96933(12) 0.17007(13) 0.0462(5) Uani 1 1 d .
O8 O 1.56896(16) 1.80057(13) 0.89156(13) 0.0683(5) Uani 1 1 d .
O4 O 0.98534(18) 0.87904(12) 0.38270(12) 0.0726(5) Uani 1 1 d .
N4 N 1.58829(18) 1.70942(13) 0.74711(16) 0.0553(5) Uani 1 1 d .
C4 C 0.9266(2) 0.86581(15) 0.21337(16) 0.0477(6) Uani 1 1 d .
C8 C 1.1725(2) 1.02327(17) 0.26953(17) 0.0515(6) Uani 1 1 d .
N2 N 1.12943(19) 0.98387(14) 0.33794(13) 0.0568(5) Uani 1 1 d .
O6 O 1.25431(19) 1.67224(14) 0.58757(13) 0.0803(5) Uani 1 1 d .
C7 C 0.9857(2) 0.89560(15) 0.13716(17) 0.0467(5) Uani 1 1 d .
O3 O 1.26678(17) 1.09833(13) 0.29502(13) 0.0769(5) Uani 1 1 d .
C9 C 1.0163(2) 0.90741(17) 0.31725(17) 0.0536(6) Uani 1 1 d .
N3 N 1.4398(2) 1.66319(14) 0.59352(15) 0.0602(5) Uani 1 1 d .
C34 C 1.5236(2) 1.75269(17) 0.80211(19) 0.0510(6) Uani 1 1 d .
C29 C 1.3912(2) 1.73160(16) 0.75086(16) 0.0505(6) Uani 1 1 d .
O1 O 0.54874(18) 0.70341(14) 0.06921(14) 0.0850(6) Uani 1 1 d .
C16 C 0.8861(2) 1.03399(16) 0.26295(16) 0.0495(6) Uani 1 1 d .
C21 C 0.9179(2) 1.09290(19) 0.36342(18) 0.0629(7) Uani 1 1 d .
H21 H 0.9012 1.0596 0.4078 0.075 Uiso 1 1 calc R
C28 C 1.3030(2) 1.64325(17) 0.77882(17) 0.0599(6) Uani 1 1 d .
H28 H 1.2189 1.6237 0.7369 0.072 Uiso 1 1 calc R
C5 C 0.8278(2) 0.91638(16) 0.22549(17) 0.0544(6) Uani 1 1 d .
H5 H 0.7963 0.8995 0.2785 0.065 Uiso 1 1 calc R
O5 O 1.1997(2) 1.78673(17) 0.95741(15) 0.0956(7) Uani 1 1 d .
C32 C 1.3563(3) 1.68790(17) 0.63832(18) 0.0568(6) Uani 1 1 d .
C17 C 0.9140(2) 1.08770(17) 0.20018(17) 0.0549(6) Uani 1 1 d .
H17 H 0.8937 1.0510 0.1322 0.066 Uiso 1 1 calc R
C35 C 1.3314(2) 1.54591(17) 0.75098(18) 0.0571(6) Uani 1 1 d .
C3 C 0.8609(2) 0.74617(16) 0.18209(18) 0.0568(6) Uani 1 1 d .
H3 H 0.8280 0.7360 0.2368 0.068 Uiso 1 1 calc R
C18 C 0.9711(2) 1.19440(18) 0.2366(2) 0.0617(7) Uani 1 1 d .
H18 H 0.9897 1.2279 0.1927 0.074 Uiso 1 1 calc R
C10 C 0.9492(2) 0.69008(16) 0.17518(19) 0.0589(7) Uani 1 1 d .
C41 C 1.4361(2) 1.91769(17) 0.75536(18) 0.0563(6) Uani 1 1 d .
C19 C 1.0016(2) 1.25302(18) 0.3370(2) 0.0625(7) Uani 1 1 d .
C26 C 1.2762(3) 1.7785(2) 0.91455(18) 0.0698(7) Uani 1 1 d .
C33 C 1.5520(3) 1.66717(18) 0.6443(2) 0.0668(7) Uani 1 1 d .
C30 C 1.3580(2) 1.82954(18) 0.78168(16) 0.0572(6) Uani 1 1 d .
H30 H 1.2728 1.8077 0.7407 0.069 Uiso 1 1 calc R
C46 C 1.5443(3) 1.99859(19) 0.82329(19) 0.0671(7) Uani 1 1 d .
H46 H 1.5703 1.9997 0.8875 0.080 Uiso 1 1 calc R
C22 C 1.1531(2) 1.00307(19) 0.09468(18) 0.0641(7) Uani 1 1 d .
H22A H 1.2358 1.0545 0.1260 0.096 Uiso 1 1 calc R
H22B H 1.1015 1.0322 0.0646 0.096 Uiso 1 1 calc R
H22C H 1.1541 0.9445 0.0444 0.096 Uiso 1 1 calc R
C6 C 0.7152(2) 0.86825(17) 0.13303(19) 0.0649(7) Uani 1 1 d .
H6A H 0.6526 0.8942 0.1489 0.078 Uiso 1 1 calc R
H6B H 0.7396 0.8903 0.0806 0.078 Uiso 1 1 calc R
C27 C 1.3001(3) 1.6809(2) 0.88583(18) 0.0697(7) Uani 1 1 d .
H27A H 1.2360 1.6270 0.8951 0.084 Uiso 1 1 calc R
H27B H 1.3787 1.6927 0.9299 0.084 Uiso 1 1 calc R
C40 C 1.4159(2) 1.52980(18) 0.8162(2) 0.0656(7) Uani 1 1 d .
H40 H 1.4565 1.5797 0.8799 0.079 Uiso 1 1 calc R
O7 O 1.6166(2) 1.63502(15) 0.59983(17) 0.1078(8) Uani 1 1 d .
C20 C 0.9733(3) 1.1989(2) 0.3989(2) 0.0704(7) Uani 1 1 d .
H20 H 0.9925 1.2357 0.4667 0.085 Uiso 1 1 calc R
C1 C 0.6596(3) 0.7514(2) 0.09491(19) 0.0675(7) Uani 1 1 d .
C39 C 1.4414(3) 1.4413(2) 0.7888(2) 0.0754(8) Uani 1 1 d .
H39 H 1.4989 1.4330 0.8345 0.090 Uiso 1 1 calc R
C2 C 0.7478(2) 0.69767(17) 0.08952(19) 0.0669(7) Uani 1 1 d .
H2A H 0.7761 0.6986 0.0316 0.080 Uiso 1 1 calc R
H2B H 0.7040 0.6257 0.0802 0.080 Uiso 1 1 calc R
C45 C 1.6135(3) 2.07705(19) 0.7966(2) 0.0735(8) Uani 1 1 d .
H45 H 1.6848 2.1299 0.8434 0.088 Uiso 1 1 calc R
C36 C 1.2733(3) 1.4691(2) 0.6570(2) 0.0738(8) Uani 1 1 d .
H36 H 1.2149 1.4768 0.6114 0.089 Uiso 1 1 calc R
C15 C 1.0064(3) 0.67739(18) 0.1009(2) 0.0727(8) Uani 1 1 d .
H15 H 0.9925 0.7056 0.0526 0.087 Uiso 1 1 calc R
C42 C 1.4012(3) 1.9222(2) 0.66212(19) 0.0701(7) Uani 1 1 d .
H42 H 1.3285 1.8710 0.6155 0.084 Uiso 1 1 calc R
C37 C 1.3005(3) 1.3813(2) 0.6297(2) 0.0837(9) Uani 1 1 d .
H37 H 1.2617 1.3322 0.5654 0.100 Uiso 1 1 calc R
C31 C 1.3551(3) 1.8644(2) 0.88950(18) 0.0694(7) Uani 1 1 d .
H31A H 1.4389 1.8925 0.9335 0.083 Uiso 1 1 calc R
H31B H 1.3240 1.9195 0.9014 0.083 Uiso 1 1 calc R
C11 C 0.9760(3) 0.64819(19) 0.2463(2) 0.0779(8) Uani 1 1 d .
H11 H 0.9411 0.6565 0.2985 0.093 Uiso 1 1 calc R
C38 C 1.3833(3) 1.3650(2) 0.6950(2) 0.0769(8) Uani 1 1 d .
C48 C 1.7071(3) 1.7119(2) 0.7983(2) 0.0847(9) Uani 1 1 d .
H48A H 1.7227 1.7420 0.8691 0.127 Uiso 1 1 calc R
H48B H 1.7719 1.7529 0.7788 0.127 Uiso 1 1 calc R
H48C H 1.7049 1.6425 0.7807 0.127 Uiso 1 1 calc R
C43 C 1.4708(3) 1.9999(2) 0.6364(2) 0.0779(8) Uani 1 1 d .
H43 H 1.4441 1.9996 0.5726 0.093 Uiso 1 1 calc R
C13 C 1.1080(3) 0.58023(19) 0.1672(3) 0.0845(9) Uani 1 1 d .
C23 C 1.2062(3) 1.0366(2) 0.44269(19) 0.0954(10) Uani 1 1 d .
H23A H 1.2821 1.0890 0.4473 0.143 Uiso 1 1 calc R
H23B H 1.2242 0.9870 0.4675 0.143 Uiso 1 1 calc R
H23C H 1.1622 1.0684 0.4817 0.143 Uiso 1 1 calc R
C50 C 1.6574(3) 2.1614(2) 0.6720(2) 0.0990(10) Uani 1 1 d .
H50A H 1.7294 2.2081 0.7271 0.148 Uiso 1 1 calc R
H50B H 1.6102 2.1992 0.6531 0.148 Uiso 1 1 calc R
H50C H 1.6826 2.1297 0.6167 0.148 Uiso 1 1 calc R
C44 C 1.5791(3) 2.07858(18) 0.7022(2) 0.0701(7) Uani 1 1 d .
C14 C 1.0836(3) 0.6238(2) 0.0972(2) 0.0845(9) Uani 1 1 d .
H14 H 1.1204 0.6166 0.0461 0.101 Uiso 1 1 calc R
C47 C 1.4020(3) 1.6175(2) 0.4839(2) 0.1000(11) Uani 1 1 d .
H47A H 1.3234 1.6197 0.4574 0.150 Uiso 1 1 calc R
H47B H 1.3951 1.5467 0.4631 0.150 Uiso 1 1 calc R
H47C H 1.4629 1.6563 0.4596 0.150 Uiso 1 1 calc R
C12 C 1.0525(3) 0.5950(2) 0.2415(3) 0.0907(10) Uani 1 1 d .
H12 H 1.0675 0.5678 0.2905 0.109 Uiso 1 1 calc R
C25 C 1.0612(3) 1.36903(19) 0.3756(2) 0.0970(10) Uani 1 1 d .
H25A H 1.0738 1.3917 0.3215 0.145 Uiso 1 1 calc R
H25B H 1.1396 1.3919 0.4244 0.145 Uiso 1 1 calc R
H25C H 1.0086 1.3979 0.4056 0.145 Uiso 1 1 calc R
C49 C 1.4088(4) 1.2670(2) 0.6663(3) 0.1150(13) Uani 1 1 d .
H49A H 1.4678 1.2691 0.7217 0.173 Uiso 1 1 calc R
H49B H 1.4415 1.2618 0.6106 0.173 Uiso 1 1 calc R
H49C H 1.3332 1.2079 0.6484 0.173 Uiso 1 1 calc R
C24 C 1.1931(4) 0.5223(3) 0.1631(3) 0.1276(14) Uani 1 1 d .
H24A H 1.2225 0.5204 0.1060 0.191 Uiso 1 1 calc R
H24B H 1.1490 0.4528 0.1582 0.191 Uiso 1 1 calc R
H24C H 1.2623 0.5569 0.2225 0.191 Uiso 1 1 calc R

loop_
_atom_site_aniso_label
_atom_site_aniso_U_11
_atom_site_aniso_U_22
_atom_site_aniso_U_33
_atom_site_aniso_U_23
_atom_site_aniso_U_13
_atom_site_aniso_U_12
O2 0.0662(12) 0.0678(10) 0.0432(10) 0.0230(8) 0.0083(9) 0.0188(9)
N1 0.0443(11) 0.0505(10) 0.0463(11) 0.0231(9) 0.0129(9) 0.0166(9)
O8 0.0558(11) 0.0837(11) 0.0580(12) 0.0218(9) 0.0084(9) 0.0259(9)
O4 0.0892(14) 0.0835(11) 0.0531(10) 0.0405(9) 0.0232(10) 0.0284(10)
N4 0.0435(12) 0.0499(10) 0.0757(15) 0.0222(10) 0.0245(11) 0.0190(9)
C4 0.0504(14) 0.0470(12) 0.0470(13) 0.0223(10) 0.0126(11) 0.0165(11)
C8 0.0489(15) 0.0520(13) 0.0543(15) 0.0192(11) 0.0132(13) 0.0217(13)
N2 0.0529(13) 0.0657(12) 0.0419(11) 0.0185(9) 0.0055(10) 0.0162(11)
O6 0.0709(13) 0.0983(13) 0.0563(12) 0.0146(9) 0.0046(11) 0.0332(11)
C7 0.0507(15) 0.0485(12) 0.0436(14) 0.0207(10) 0.0112(12) 0.0208(11)
O3 0.0577(12) 0.0674(11) 0.0794(13) 0.0197(9) 0.0090(10) 0.0033(10)
C9 0.0666(17) 0.0575(13) 0.0464(14) 0.0265(11) 0.0174(13) 0.0290(13)
N3 0.0689(15) 0.0571(11) 0.0529(13) 0.0129(9) 0.0313(12) 0.0212(11)
C34 0.0509(15) 0.0525(13) 0.0529(16) 0.0218(11) 0.0201(13) 0.0192(12)
C29 0.0450(14) 0.0605(13) 0.0448(14) 0.0143(10) 0.0148(11) 0.0224(11)
O1 0.0499(12) 0.0879(12) 0.0968(15) 0.0415(11) -0.0027(11) 0.0071(10)
C16 0.0435(14) 0.0547(13) 0.0528(15) 0.0230(11) 0.0129(12) 0.0199(11)
C21 0.0712(18) 0.0692(16) 0.0566(16) 0.0282(13) 0.0252(14) 0.0295(14)
C28 0.0476(15) 0.0736(15) 0.0540(16) 0.0191(12) 0.0201(13) 0.0187(12)
C5 0.0524(15) 0.0643(14) 0.0557(15) 0.0289(11) 0.0219(13) 0.0245(12)
O5 0.0978(16) 0.1583(18) 0.0778(14) 0.0537(13) 0.0552(14) 0.0844(15)
C32 0.0554(17) 0.0542(13) 0.0526(16) 0.0153(11) 0.0120(14) 0.0165(12)
C17 0.0558(15) 0.0623(15) 0.0527(14) 0.0259(11) 0.0170(12) 0.0255(12)
C35 0.0482(15) 0.0601(14) 0.0545(15) 0.0200(12) 0.0233(13) 0.0065(12)
C3 0.0548(16) 0.0540(13) 0.0618(16) 0.0276(11) 0.0199(13) 0.0138(12)
C18 0.0508(15) 0.0686(16) 0.0747(19) 0.0396(14) 0.0169(14) 0.0236(13)
C10 0.0609(17) 0.0443(12) 0.0705(17) 0.0243(12) 0.0230(14) 0.0138(12)
C41 0.0548(16) 0.0634(14) 0.0546(15) 0.0160(12) 0.0148(13) 0.0336(13)
C19 0.0523(16) 0.0598(15) 0.0704(18) 0.0219(14) 0.0070(14) 0.0230(12)
C26 0.0681(19) 0.108(2) 0.0438(15) 0.0227(14) 0.0187(14) 0.0500(17)
C33 0.0620(19) 0.0504(14) 0.088(2) 0.0141(13) 0.0426(18) 0.0206(13)
C30 0.0497(15) 0.0743(15) 0.0450(14) 0.0103(11) 0.0107(12) 0.0327(13)
C46 0.0705(18) 0.0698(16) 0.0518(15) 0.0093(13) 0.0036(14) 0.0351(15)
C22 0.0594(17) 0.0818(16) 0.0634(16) 0.0421(13) 0.0274(14) 0.0237(13)
C6 0.0529(16) 0.0645(15) 0.0709(17) 0.0229(13) 0.0092(14) 0.0210(13)
C27 0.0620(18) 0.0933(18) 0.0600(17) 0.0295(14) 0.0275(14) 0.0316(15)
C40 0.0674(18) 0.0511(14) 0.0677(17) 0.0180(12) 0.0223(15) 0.0112(13)
O7 0.0915(16) 0.1037(15) 0.1213(19) 0.0068(13) 0.0604(16) 0.0438(13)
C20 0.0717(19) 0.0673(17) 0.0614(17) 0.0111(13) 0.0122(15) 0.0282(14)
C1 0.0586(18) 0.0724(17) 0.0608(17) 0.0298(13) 0.0052(14) 0.0135(15)
C39 0.074(2) 0.0619(16) 0.088(2) 0.0309(15) 0.0289(17) 0.0164(15)
C2 0.0577(17) 0.0547(14) 0.0705(18) 0.0195(12) 0.0114(14) 0.0059(13)
C45 0.0710(19) 0.0567(15) 0.077(2) 0.0131(14) 0.0055(16) 0.0246(14)
C36 0.0634(18) 0.0697(17) 0.0652(18) 0.0128(14) 0.0206(15) 0.0059(14)
C15 0.092(2) 0.0635(15) 0.0706(19) 0.0257(13) 0.0266(17) 0.0387(16)
C42 0.0610(18) 0.0747(17) 0.0616(17) 0.0187(13) 0.0001(14) 0.0249(14)
C37 0.089(2) 0.0621(18) 0.069(2) 0.0043(14) 0.0321(19) 0.0024(16)
C31 0.0689(18) 0.0852(17) 0.0585(17) 0.0175(13) 0.0207(15) 0.0421(15)
C11 0.088(2) 0.0739(17) 0.103(2) 0.0577(17) 0.0448(19) 0.0381(16)
C38 0.083(2) 0.0563(16) 0.087(2) 0.0235(16) 0.0471(19) 0.0122(15)
C48 0.0574(18) 0.0812(18) 0.121(3) 0.0366(17) 0.0254(18) 0.0348(15)
C43 0.079(2) 0.0810(18) 0.0716(19) 0.0340(15) 0.0051(17) 0.0322(17)
C13 0.081(2) 0.0564(16) 0.107(3) 0.0209(16) 0.013(2) 0.0308(15)
C23 0.082(2) 0.126(2) 0.0464(17) 0.0214(15) -0.0036(16) 0.0222(19)
C50 0.099(3) 0.0793(19) 0.115(3) 0.0444(18) 0.018(2) 0.0298(18)
C44 0.0693(19) 0.0581(15) 0.0785(19) 0.0240(14) 0.0059(16) 0.0288(14)
C14 0.091(2) 0.0742(18) 0.089(2) 0.0174(16) 0.0348(19) 0.0385(17)
C47 0.122(3) 0.105(2) 0.0555(19) 0.0133(15) 0.0420(19) 0.028(2)
C12 0.101(3) 0.0756(19) 0.121(3) 0.0588(19) 0.037(2) 0.0434(18)
C25 0.091(2) 0.0632(17) 0.117(3) 0.0245(16) 0.011(2) 0.0231(16)
C49 0.150(4) 0.0697(19) 0.134(3) 0.0294(18) 0.079(3) 0.040(2)
C24 0.125(3) 0.108(3) 0.158(4) 0.034(2) 0.028(3) 0.076(2)

loop_
_atom_type_symbol
_atom_type_description
_atom_type_scat_dispersion_real
_atom_type_scat_dispersion_imag
_atom_type_scat_source
C C 0.0033 0.0016 'International Tables Vol C Tables 4.2.6.8 and 6.1.1.4'
H H 0.0000 0.0000 'International Tables Vol C Tables 4.2.6.8 and 6.1.1.4'
N N 0.0061 0.0033 'International Tables Vol C Tables 4.2.6.8 and 6.1.1.4'
O O 0.0106 0.0060 'International Tables Vol C Tables 4.2.6.8 and 6.1.1.4'

loop_
_geom_angle_atom_site_label_1
_geom_angle_atom_site_label_2
_geom_angle_atom_site_label_3
_geom_angle
C7 N1 C8 124.73(19)
C7 N1 C22 116.71(18)
C8 N1 C22 118.00(18)
C34 N4 C33 124.3(2)
C34 N4 C48 119.2(2)
C33 N4 C48 116.4(2)
C7 C4 C9 114.02(19)
C7 C4 C3 112.53(18)
C9 C4 C3 107.74(16)
C7 C4 C5 108.30(16)
C9 C4 C5 105.08(17)
C3 C4 C5 108.81(18)
O3 C8 N2 121.5(2)
O3 C8 N1 121.8(2)
N2 C8 N1 116.6(2)
C9 N2 C8 125.05(19)
C9 N2 C23 117.7(2)
C8 N2 C23 116.9(2)
O2 C7 N1 119.60(19)
O2 C7 C4 121.8(2)
N1 C7 C4 118.55(19)
O4 C9 N2 120.5(2)
O4 C9 C4 121.0(2)
N2 C9 C4 118.28(18)
C32 N3 C33 124.2(2)
C32 N3 C47 118.1(2)
C33 N3 C47 117.3(2)
O8 C34 N4 120.6(2)
O8 C34 C29 120.9(2)
N4 C34 C29 118.3(2)
C34 C29 C32 114.0(2)
C34 C29 C30 113.18(18)
C32 C29 C30 107.54(18)
C34 C29 C28 107.93(17)
C32 C29 C28 104.63(17)
C30 C29 C28 109.12(18)
C21 C16 C17 116.8(2)
C21 C16 C5 120.79(19)
C17 C16 C5 122.4(2)
C20 C21 C16 121.6(2)
C27 C28 C35 113.0(2)
C27 C28 C29 113.12(19)
C35 C28 C29 111.56(18)
C16 C5 C6 113.67(18)
C16 C5 C4 112.17(18)
C6 C5 C4 113.04(18)
O6 C32 N3 119.9(2)
O6 C32 C29 120.9(2)
N3 C32 C29 119.2(2)
C18 C17 C16 121.3(2)
C40 C35 C36 116.9(3)
C40 C35 C28 122.5(2)
C36 C35 C28 120.6(2)
C10 C3 C2 113.15(19)
C10 C3 C4 113.32(19)
C2 C3 C4 112.95(18)
C17 C18 C19 121.7(2)
C15 C10 C11 116.5(2)
C15 C10 C3 123.8(2)
C11 C10 C3 119.7(2)
C42 C41 C46 116.4(2)
C42 C41 C30 120.9(2)
C46 C41 C30 122.8(2)
C20 C19 C18 116.6(2)
C20 C19 C25 122.1(3)
C18 C19 C25 121.3(2)
O5 C26 C31 123.3(3)
O5 C26 C27 121.2(3)
C31 C26 C27 115.5(2)
O7 C33 N4 121.1(3)
O7 C33 N3 121.0(3)
N4 C33 N3 117.9(2)
C31 C30 C41 113.07(19)
C31 C30 C29 113.09(18)
C41 C30 C29 112.81(18)
C45 C46 C41 121.2(2)
C1 C6 C5 113.3(2)
C26 C27 C28 113.2(2)
C39 C40 C35 121.5(3)
C21 C20 C19 122.0(2)
O1 C1 C2 121.7(2)
O1 C1 C6 121.6(3)
C2 C1 C6 116.7(2)
C40 C39 C38 121.3(3)
C1 C2 C3 114.0(2)
C44 C45 C46 121.6(3)
C37 C36 C35 121.3(3)
C14 C15 C10 121.3(3)
C43 C42 C41 121.9(3)
C38 C37 C36 121.6(3)
C26 C31 C30 113.0(2)
C12 C11 C10 121.5(3)
C37 C38 C39 117.3(3)
C37 C38 C49 121.5(3)
C39 C38 C49 121.2(3)
C42 C43 C44 122.0(3)
C12 C13 C14 116.1(3)
C12 C13 C24 122.1(3)
C14 C13 C24 121.8(3)
C45 C44 C43 116.9(3)
C45 C44 C50 121.4(3)
C43 C44 C50 121.7(3)
C15 C14 C13 122.0(3)
C11 C12 C13 122.5(3)

loop_
_geom_bond_atom_site_label_1
_geom_bond_atom_site_label_2
_geom_bond_distance
O2 C7 1.217(2)
N1 C7 1.370(3)
N1 C8 1.388(3)
N1 C22 1.473(3)
O8 C34 1.218(3)
O4 C9 1.219(2)
N4 C34 1.370(3)
N4 C33 1.381(3)
N4 C48 1.461(3)
C4 C7 1.516(3)
C4 C9 1.519(3)
C4 C3 1.557(3)
C4 C5 1.581(3)
C8 O3 1.202(3)
C8 N2 1.388(3)
N2 C9 1.367(3)
N2 C23 1.471(3)
O6 C32 1.218(3)
N3 C32 1.367(3)
N3 C33 1.382(3)
N3 C47 1.473(3)
C34 C29 1.510(3)
C29 C32 1.512(3)
C29 C30 1.564(3)
C29 C28 1.593(3)
O1 C1 1.210(3)
C16 C21 1.386(3)
C16 C17 1.388(3)
C16 C5 1.518(3)
C21 C20 1.369(3)
C28 C27 1.517(3)
C28 C35 1.520(3)
C5 C6 1.530(3)
O5 C26 1.212(3)
C17 C18 1.378(3)
C35 C40 1.382(3)
C35 C36 1.386(3)
C3 C10 1.520(3)
C3 C2 1.534(3)
C18 C19 1.387(3)
C10 C15 1.382(3)
C10 C11 1.388(3)
C41 C42 1.381(3)
C41 C46 1.400(3)
C41 C30 1.526(3)
C19 C20 1.382(3)
C19 C25 1.497(3)
C26 C31 1.494(4)
C26 C27 1.495(3)
C33 O7 1.210(3)
C30 C31 1.526(3)
C46 C45 1.387(4)
C6 C1 1.507(3)
C40 C39 1.381(3)
C1 C2 1.492(4)
C39 C38 1.382(4)
C45 C44 1.378(3)
C36 C37 1.384(4)
C15 C14 1.378(4)
C42 C43 1.372(4)
C37 C38 1.372(4)
C11 C12 1.366(4)
C38 C49 1.511(4)
C43 C44 1.380(4)
C13 C12 1.372(4)
C13 C14 1.386(4)
C13 C24 1.506(4)
C50 C44 1.507(4)

loop_
_geom_torsion_atom_site_label_1
_geom_torsion_atom_site_label_2
_geom_torsion_atom_site_label_3
_geom_torsion_atom_site_label_4
_geom_torsion
C7 N1 C8 O3 -167.7(2)
C22 N1 C8 O3 3.4(3)
C7 N1 C8 N2 14.7(3)
C22 N1 C8 N2 -174.23(19)
O3 C8 N2 C9 171.4(2)
N1 C8 N2 C9 -10.9(3)
O3 C8 N2 C23 -1.5(3)
N1 C8 N2 C23 176.1(2)
C8 N1 C7 O2 173.33(19)
C22 N1 C7 O2 2.1(3)
C8 N1 C7 C4 -3.2(3)
C22 N1 C7 C4 -174.39(18)
C9 C4 C7 O2 172.28(19)
C3 C4 C7 O2 49.2(3)
C5 C4 C7 O2 -71.1(2)
C9 C4 C7 N1 -11.3(3)
C3 C4 C7 N1 -134.4(2)
C5 C4 C7 N1 105.3(2)
C8 N2 C9 O4 -178.5(2)
C23 N2 C9 O4 -5.6(3)
C8 N2 C9 C4 -3.8(3)
C23 N2 C9 C4 169.1(2)
C7 C4 C9 O4 -170.8(2)
C3 C4 C9 O4 -45.1(3)
C5 C4 C9 O4 70.8(2)
C7 C4 C9 N2 14.5(3)
C3 C4 C9 N2 140.2(2)
C5 C4 C9 N2 -103.9(2)
C33 N4 C34 O8 -170.2(2)
C48 N4 C34 O8 6.3(3)
C33 N4 C34 C29 15.0(3)
C48 N4 C34 C29 -168.43(18)
O8 C34 C29 C32 170.07(19)
N4 C34 C29 C32 -15.2(3)
O8 C34 C29 C30 46.7(3)
N4 C34 C29 C30 -138.54(19)
O8 C34 C29 C28 -74.1(2)
N4 C34 C29 C28 100.6(2)
C17 C16 C21 C20 0.5(4)
C5 C16 C21 C20 178.4(2)
C34 C29 C28 C27 72.4(3)
C32 C29 C28 C27 -165.8(2)
C30 C29 C28 C27 -51.0(3)
C34 C29 C28 C35 -56.4(2)
C32 C29 C28 C35 65.4(2)
C30 C29 C28 C35 -179.73(19)
C21 C16 C5 C6 133.6(2)
C17 C16 C5 C6 -48.5(3)
C21 C16 C5 C4 -96.6(3)
C17 C16 C5 C4 81.3(3)
C7 C4 C5 C16 -61.4(2)
C9 C4 C5 C16 60.9(2)
C3 C4 C5 C16 176.03(18)
C7 C4 C5 C6 68.8(2)
C9 C4 C5 C6 -169.01(18)
C3 C4 C5 C6 -53.8(2)
C33 N3 C32 O6 -172.5(2)
C47 N3 C32 O6 -0.2(3)
C33 N3 C32 C29 5.7(3)
C47 N3 C32 C29 178.0(2)
C34 C29 C32 O6 -176.2(2)
C30 C29 C32 O6 -49.9(3)
C28 C29 C32 O6 66.1(3)
C34 C29 C32 N3 5.5(3)
C30 C29 C32 N3 131.9(2)
C28 C29 C32 N3 -112.2(2)
C21 C16 C17 C18 0.4(3)
C5 C16 C17 C18 -177.6(2)
C27 C28 C35 C40 -38.3(3)
C29 C28 C35 C40 90.5(3)
C27 C28 C35 C36 142.5(2)
C29 C28 C35 C36 -88.7(3)
C7 C4 C3 C10 63.9(3)
C9 C4 C3 C10 -62.6(2)
C5 C4 C3 C10 -176.04(18)
C7 C4 C3 C2 -66.4(3)
C9 C4 C3 C2 167.0(2)
C5 C4 C3 C2 53.6(2)
C16 C17 C18 C19 -1.1(4)
C2 C3 C10 C15 58.8(3)
C4 C3 C10 C15 -71.4(3)
C2 C3 C10 C11 -121.2(2)
C4 C3 C10 C11 108.6(2)
C17 C18 C19 C20 0.9(4)
C17 C18 C19 C25 -178.7(2)
C34 N4 C33 O7 176.1(2)
C48 N4 C33 O7 -0.6(3)
C34 N4 C33 N3 -3.6(3)
C48 N4 C33 N3 179.72(19)
C32 N3 C33 O7 172.9(2)
C47 N3 C33 O7 0.6(3)
C32 N3 C33 N4 -7.4(3)
C47 N3 C33 N4 -179.7(2)
C42 C41 C30 C31 -143.8(2)
C46 C41 C30 C31 35.0(3)
C42 C41 C30 C29 86.3(3)
C46 C41 C30 C29 -94.9(3)
C34 C29 C30 C31 -68.7(3)
C32 C29 C30 C31 164.4(2)
C28 C29 C30 C31 51.5(3)
C34 C29 C30 C41 61.2(2)
C32 C29 C30 C41 -65.7(2)
C28 C29 C30 C41 -178.64(19)
C42 C41 C46 C45 -1.6(4)
C30 C41 C46 C45 179.5(2)
C16 C5 C6 C1 178.7(2)
C4 C5 C6 C1 49.3(3)
O5 C26 C27 C28 132.3(3)
C31 C26 C27 C28 -49.4(3)
C35 C28 C27 C26 178.2(2)
C29 C28 C27 C26 50.2(3)
C36 C35 C40 C39 0.1(4)
C28 C35 C40 C39 -179.2(2)
C16 C21 C20 C19 -0.6(4)
C18 C19 C20 C21 -0.1(4)
C25 C19 C20 C21 179.5(3)
C5 C6 C1 O1 136.1(3)
C5 C6 C1 C2 -44.4(3)
C35 C40 C39 C38 -0.1(4)
O1 C1 C2 C3 -136.0(2)
C6 C1 C2 C3 44.5(3)
C10 C3 C2 C1 179.79(19)
C4 C3 C2 C1 -49.8(3)
C41 C46 C45 C44 -0.3(4)
C40 C35 C36 C37 -0.9(4)
C28 C35 C36 C37 178.3(2)
C11 C10 C15 C14 1.4(4)
C3 C10 C15 C14 -178.6(2)
C46 C41 C42 C43 1.9(4)
C30 C41 C42 C43 -179.2(2)
C35 C36 C37 C38 1.8(4)
O5 C26 C31 C30 -131.9(3)
C27 C26 C31 C30 49.8(3)
C41 C30 C31 C26 178.7(2)
C29 C30 C31 C26 -51.6(3)
C15 C10 C11 C12 -1.6(4)
C3 C10 C11 C12 178.4(2)
C36 C37 C38 C39 -1.7(4)
C36 C37 C38 C49 177.4(2)
C40 C39 C38 C37 0.9(4)
C40 C39 C38 C49 -178.3(3)
C41 C42 C43 C44 -0.5(4)
C46 C45 C44 C43 1.7(4)
C46 C45 C44 C50 -177.3(3)
C42 C43 C44 C45 -1.4(4)
C42 C43 C44 C50 177.6(3)
C10 C15 C14 C13 -0.1(4)
C12 C13 C14 C15 -1.0(4)
C24 C13 C14 C15 -179.6(3)
C10 C11 C12 C13 0.5(5)
C14 C13 C12 C11 0.9(5)
C24 C13 C12 C11 179.4(3)
